data_2218733
loop_
_publ_author_name
'Suksai, Chomchai'
'Watchasit, Sarayut'
'Tuntulani, Thawatchai'
'Pakawatchai, Chaveng'

_publ_section_title Diaqua{2,6-bis[<i>N</i>-(2-pyridinylmethyl)carbamoyl]phenolato-\k^2^<i>O</i>^1^,<i>O</i>^2^}zinc(II)
_journal_coeditor_code HY2136
_journal_issue 7
_journal_name_full 'Acta Crystallographica Section E'
_journal_page_first m884
_journal_page_last m885
_journal_paper_doi 10.1107/S1600536808016693
_journal_volume 64
_journal_year 2008
_chemical_formula_iupac '[Zn (C20 H17 N4 O3)2 (H2 O)2]'
_chemical_formula_moiety 'C40 H38 N8 O8 Zn'
_chemical_formula_sum 'C40 H38 N8 O8 Zn'
_chemical_formula_weight 824.18
_chemical_name_systematic
;
Diaqua{2,6-bis[N-(2-pyridylmethyl)carbamoyl]phenolato-
\k^2^<i>O</i>^1^,<i>O</i>^2^}zinc(II)
;
_space_group_IT_number 15
_symmetry_cell_setting monoclinic
_symmetry_space_group_name_Hall '-C 2yc'
_symmetry_space_group_name_H-M 'C 1 2/c 1'
_atom_sites_solution_hydrogens geom
_atom_sites_solution_primary direct
_atom_sites_solution_secondary difmap
_audit_creation_method 'WinGX routine CIF_UPDATE'
_cell_angle_alpha 90
_cell_angle_beta 91.938(7)
_cell_angle_gamma 90
_cell_formula_units_Z 4
_cell_length_a 16.357(4)
_cell_length_b 14.723(4)
_cell_length_c 15.135(4)
_cell_measurement_reflns_used 4398
_cell_measurement_temperature 293(2)
_cell_measurement_theta_max 28.03
_cell_measurement_theta_min 1.86
_cell_volume 3642.8(16)
_computing_cell_refinement 'SAINT (Bruker, 2007)'
_computing_data_collection 'SMART (Bruker, 2007)'
_computing_data_reduction 'SAINT (Bruker, 2007)'
_computing_molecular_graphics 'ORTEP-3 (Farrugia, 1997) and Mercury (Macrae <i>et al.</i>,  2006)'
_computing_publication_material 'SHELXL97 (Sheldrick, 2008)'
_computing_structure_refinement 'SHELXL97 (Sheldrick, 2008)'
_computing_structure_solution 'SHELXS97 (Sheldrick, 2008)'
_diffrn_ambient_temperature 293(2)
_diffrn_measured_fraction_theta_full 0.997
_diffrn_measured_fraction_theta_max 0.997
_diffrn_measurement_device_type 'Bruker SMART APEX CCD area-detector'
_diffrn_measurement_method '\f and \w scans'
_diffrn_radiation_monochromator graphite
_diffrn_radiation_type MoK\a
_diffrn_radiation_wavelength 0.71073
_diffrn_reflns_av_R_equivalents 0.0607
_diffrn_reflns_limit_h_max 21
_diffrn_reflns_limit_h_min -21
_diffrn_reflns_limit_k_max 19
_diffrn_reflns_limit_k_min -19
_diffrn_reflns_limit_l_max 19
_diffrn_reflns_limit_l_min -19
_diffrn_reflns_number 21455
_diffrn_reflns_theta_full 28.03
_diffrn_reflns_theta_max 28.03
_diffrn_reflns_theta_min 1.86
_exptl_absorpt_coefficient_mu 0.742
_exptl_absorpt_correction_T_max 0.854
_exptl_absorpt_correction_T_min 0.757
_exptl_absorpt_correction_type multi-scan
_exptl_absorpt_process_details '(SADABS; Sheldrick, 1996)'
_exptl_crystal_colour colourless
_exptl_crystal_density_diffrn 1.503
_exptl_crystal_density_method 'not measured'
_exptl_crystal_description prism
_exptl_crystal_F_000 1712
_exptl_crystal_size_max 0.35
_exptl_crystal_size_mid 0.3
_exptl_crystal_size_min 0.2
_refine_diff_density_max 0.52
_refine_diff_density_min -0.419
_refine_ls_extinction_method none
_refine_ls_goodness_of_fit_ref 1.113
_refine_ls_hydrogen_treatment constr
_refine_ls_matrix_type full
_refine_ls_number_parameters 260
_refine_ls_number_reflns 4398
_refine_ls_number_restraints 0
_refine_ls_restrained_S_all 1.113
_refine_ls_R_factor_gt 0.0597
_refine_ls_shift/su_max 0
_refine_ls_structure_factor_coef Fsqd
_refine_ls_weighting_details 'calc w=1/[\s^2^(Fo^2^)+(0.0553P)^2^+3.7977P] where P=(Fo^2^+2Fc^2^)/3'
_refine_ls_weighting_scheme calc
_refine_ls_wR_factor_ref 0.1302
_reflns_number_gt 3575
_reflns_number_total 4398
_reflns_threshold_expression >2\s(I)
_cod_data_source_file hy2136.cif
_cod_data_source_block I
_cod_original_cell_volume 3642.9(16)
_cod_original_sg_symbol_H-M 'C 2/c'
_cod_database_code 2218733
_cod_database_fobs_code 2218733

loop_
_symmetry_equiv_pos_as_xyz
'x, y, z'
'-x, y, -z+1/2'
'x+1/2, y+1/2, z'
'-x+1/2, y+1/2, -z+1/2'
'-x, -y, -z'
'x, -y, z-1/2'
'-x+1/2, -y+1/2, -z'
'x+1/2, -y+1/2, z-1/2'

loop_
_atom_site_type_symbol
_atom_site_label
_atom_site_fract_x
_atom_site_fract_y
_atom_site_fract_z
_atom_site_U_iso_or_equiv
_atom_site_adp_type
_atom_site_calc_flag
_atom_site_refinement_flags
_atom_site_occupancy
C C1 0.02286(15) 0.19100(17) 0.05522(17) 0.0236(5) Uani d . 1
C C2 0.09384(16) 0.24793(18) 0.06360(17) 0.0269(6) Uani d . 1
C C3 0.14191(17) 0.26133(19) -0.0097(2) 0.0343(6) Uani d . 1
H H3 0.1885 0.2972 -0.0036 0.041 Uiso calc R 1
C C4 0.12260(19) 0.2232(2) -0.0905(2) 0.0403(7) Uani d . 1
H H4 0.156 0.2329 -0.1382 0.048 Uiso calc R 1
C C5 0.05325(18) 0.1705(2) -0.10030(19) 0.0368(7) Uani d . 1
H H5 0.0395 0.1457 -0.1553 0.044 Uiso calc R 1
C C6 0.00339(16) 0.15366(17) -0.02945(17) 0.0264(6) Uani d . 1
C C7 -0.06868(17) 0.09354(18) -0.04851(19) 0.0312(6) Uani d . 1
C C8 -0.17697(17) 0.0002(2) 0.0089(2) 0.0389(7) Uani d . 1
H H8A -0.183 -0.0314 0.0645 0.047 Uiso calc R 1
H H8B -0.1619 -0.0445 -0.0347 0.047 Uiso calc R 1
C C9 -0.25903(17) 0.04027(19) -0.01925(18) 0.0299(6) Uani d . 1
C C10 -0.27189(18) 0.1306(2) -0.0387(2) 0.0377(7) Uani d . 1
H H10 -0.2288 0.1718 -0.0348 0.045 Uiso calc R 1
C C11 -0.3496(2) 0.1594(2) -0.0642(2) 0.0461(8) Uani d . 1
H H11 -0.3598 0.2203 -0.0764 0.055 Uiso calc R 1
C C12 -0.4113(2) 0.0968(3) -0.0711(2) 0.0539(9) Uani d . 1
H H12 -0.4638 0.1139 -0.0897 0.065 Uiso calc R 1
C C13 -0.3936(2) 0.0081(3) -0.0498(3) 0.0578(10) Uani d . 1
H H13 -0.4358 -0.0343 -0.0539 0.069 Uiso calc R 1
C C14 0.11584(15) 0.29456(18) 0.14819(19) 0.0291(6) Uani d . 1
C C15 0.1960(2) 0.4212(2) 0.2162(2) 0.0428(8) Uani d . 1
H H15A 0.2548 0.4131 0.2219 0.051 Uiso calc R 1
H H15B 0.1723 0.3991 0.2701 0.051 Uiso calc R 1
C C16 0.17668(18) 0.5211(2) 0.20506(19) 0.0352(6) Uani d . 1
N N2 0.23880(15) 0.57968(17) 0.21397(17) 0.0372(6) Uani d . 1
C C20 0.2219(2) 0.6684(2) 0.2034(2) 0.0478(8) Uani d . 1
H H20 0.2647 0.7097 0.2104 0.057 Uiso calc R 1
C C19 0.1456(3) 0.7013(3) 0.1829(2) 0.0544(9) Uani d . 1
H H19 0.137 0.7633 0.1753 0.065 Uiso calc R 1
C C18 0.0825(2) 0.6416(3) 0.1738(3) 0.0615(10) Uani d . 1
H H18 0.0298 0.6619 0.1599 0.074 Uiso calc R 1
N N1 0.16417(16) 0.36823(17) 0.14154(17) 0.0383(6) Uani d . 1
H H1 0.1771 0.3851 0.0894 0.046 Uiso calc R 1
C C17 0.0979(2) 0.5508(3) 0.1857(3) 0.0553(9) Uani d . 1
H H17 0.0553 0.5091 0.1806 0.066 Uiso calc R 1
N N3 -0.11105(14) 0.06472(16) 0.01965(16) 0.0339(5) Uani d . 1
H H3A -0.0987 0.0852 0.0716 0.041 Uiso calc R 1
N N4 -0.31909(16) -0.02078(19) -0.02365(19) 0.0458(7) Uani d . 1
O O1 -0.02465(11) 0.17550(13) 0.12131(12) 0.0297(4) Uani d . 1
O O2 0.09257(12) 0.26946(14) 0.22198(13) 0.0363(5) Uani d . 1
O O3 -0.08908(14) 0.07239(16) -0.12543(15) 0.0473(6) Uani d . 1
O O4 0.08829(13) 0.06216(15) 0.24782(15) 0.0431(5) Uani d . 1
Zn Zn1 0 0.17016(3) 0.25 0.02664(14) Uani d S 1
H H24 0.0847 0.0211 0.2086 0.052(11) Uiso d . 1
H H23 0.1415 0.067 0.2476 0.078(14) Uiso d . 1

loop_
_atom_site_aniso_label
_atom_site_aniso_U_11
_atom_site_aniso_U_22
_atom_site_aniso_U_33
_atom_site_aniso_U_12
_atom_site_aniso_U_13
_atom_site_aniso_U_23
C1 0.0218(12) 0.0203(12) 0.0284(13) 0.0028(10) -0.0027(10) 0.0033(10)
C2 0.0270(13) 0.0237(13) 0.0299(14) 0.0008(11) 0.0002(11) 0.0035(11)
C3 0.0272(14) 0.0312(15) 0.0447(17) -0.0039(12) 0.0047(12) 0.0051(13)
C4 0.0400(17) 0.0441(18) 0.0376(17) 0.0014(14) 0.0120(13) 0.0059(14)
C5 0.0395(16) 0.0410(17) 0.0299(15) 0.0054(14) 0.0015(12) -0.0021(13)
C6 0.0261(13) 0.0243(14) 0.0286(13) 0.0041(10) -0.0012(10) 0.0015(10)
C7 0.0315(14) 0.0255(14) 0.0362(16) 0.0068(11) -0.0054(12) -0.0068(12)
C8 0.0300(15) 0.0307(16) 0.055(2) -0.0043(12) -0.0110(13) 0.0031(14)
C9 0.0305(14) 0.0292(14) 0.0296(14) -0.0046(11) -0.0042(11) 0.0031(11)
C10 0.0344(16) 0.0315(15) 0.0472(18) -0.0007(13) -0.0008(13) 0.0027(13)
C11 0.0454(19) 0.0428(19) 0.050(2) 0.0122(15) -0.0002(15) 0.0050(15)
C12 0.0333(17) 0.068(2) 0.060(2) 0.0082(17) -0.0099(15) 0.0120(19)
C13 0.0321(17) 0.062(2) 0.078(3) -0.0144(17) -0.0142(17) 0.019(2)
C14 0.0208(13) 0.0247(13) 0.0412(16) 0.0002(10) -0.0071(11) 0.0041(12)
C15 0.0442(18) 0.0369(17) 0.0462(19) -0.0125(14) -0.0135(14) 0.0017(14)
C16 0.0353(16) 0.0353(16) 0.0346(16) -0.0068(13) -0.0049(12) 0.0002(12)
N2 0.0360(13) 0.0322(13) 0.0427(14) -0.0078(11) -0.0071(11) -0.0002(11)
C20 0.059(2) 0.0314(16) 0.052(2) -0.0095(16) -0.0073(16) -0.0007(15)
C19 0.078(3) 0.0413(19) 0.043(2) 0.0131(19) -0.0050(18) -0.0011(15)
C18 0.046(2) 0.067(3) 0.071(3) 0.0168(19) -0.0048(18) -0.002(2)
N1 0.0448(15) 0.0336(13) 0.0361(14) -0.0177(11) -0.0047(11) 0.0052(11)
C17 0.0342(18) 0.060(2) 0.071(3) -0.0095(16) -0.0053(17) -0.0001(19)
N3 0.0292(12) 0.0327(13) 0.0393(14) -0.0066(10) -0.0069(10) -0.0016(10)
N4 0.0349(14) 0.0403(15) 0.0615(18) -0.0121(12) -0.0109(12) 0.0156(13)
O1 0.0258(9) 0.0377(11) 0.0256(9) -0.0075(8) 0.0001(7) 0.0014(8)
O2 0.0420(12) 0.0356(11) 0.0309(11) -0.0135(9) -0.0033(9) 0.0007(9)
O3 0.0514(13) 0.0489(14) 0.0410(13) -0.0034(11) -0.0087(10) -0.0180(11)
O4 0.0323(12) 0.0397(12) 0.0567(14) 0.0075(9) -0.0049(10) -0.0215(11)
Zn1 0.0272(2) 0.0271(2) 0.0254(2) 0 -0.00199(16) 0

loop_
_atom_type_symbol
_atom_type_description
_atom_type_scat_dispersion_real
_atom_type_scat_dispersion_imag
_atom_type_scat_source
C C 0.003 0.002 'International Tables Vol C Tables 4.2.6.8 and 6.1.1.4'
H H 0 0 'International Tables Vol C Tables 4.2.6.8 and 6.1.1.4'
N N 0.006 0.003 'International Tables Vol C Tables 4.2.6.8 and 6.1.1.4'
O O 0.011 0.006 'International Tables Vol C Tables 4.2.6.8 and 6.1.1.4'
Zn Zn 0.284 1.43 'International Tables Vol C Tables 4.2.6.8 and 6.1.1.4'

loop_
_geom_angle_atom_site_label_1
_geom_angle_atom_site_label_2
_geom_angle_atom_site_label_3
_geom_angle_site_symmetry_1
_geom_angle_site_symmetry_3
_geom_angle
_geom_angle_publ_flag
O1 C1 C6 . . 120.1(2) ?
O1 C1 C2 . . 122.3(2) ?
C6 C1 C2 . . 117.5(2) ?
C3 C2 C1 . . 119.3(2) ?
C3 C2 C14 . . 119.5(2) ?
C1 C2 C14 . . 121.2(2) ?
C4 C3 C2 . . 122.1(3) ?
C4 C3 H3 . . 118.9 ?
C2 C3 H3 . . 118.9 ?
C3 C4 C5 . . 119.3(3) ?
C3 C4 H4 . . 120.4 ?
C5 C4 H4 . . 120.4 ?
C4 C5 C6 . . 121.3(3) ?
C4 C5 H5 . . 119.3 ?
C6 C5 H5 . . 119.3 ?
C5 C6 C1 . . 120.4(2) ?
C5 C6 C7 . . 115.9(2) ?
C1 C6 C7 . . 123.7(2) ?
O3 C7 N3 . . 121.1(3) ?
O3 C7 C6 . . 121.0(3) ?
N3 C7 C6 . . 117.8(2) ?
N3 C8 C9 . . 115.3(2) ?
N3 C8 H8A . . 108.4 ?
C9 C8 H8A . . 108.4 ?
N3 C8 H8B . . 108.4 ?
C9 C8 H8B . . 108.4 ?
H8A C8 H8B . . 107.5 ?
N4 C9 C10 . . 122.3(3) ?
N4 C9 C8 . . 113.4(2) ?
C10 C9 C8 . . 124.3(3) ?
C9 C10 C11 . . 119.2(3) ?
C9 C10 H10 . . 120.4 ?
C11 C10 H10 . . 120.4 ?
C12 C11 C10 . . 118.9(3) ?
C12 C11 H11 . . 120.5 ?
C10 C11 H11 . . 120.5 ?
C11 C12 C13 . . 118.3(3) ?
C11 C12 H12 . . 120.8 ?
C13 C12 H12 . . 120.8 ?
N4 C13 C12 . . 123.6(3) ?
N4 C13 H13 . . 118.2 ?
C12 C13 H13 . . 118.2 ?
O2 C14 N1 . . 120.2(3) ?
O2 C14 C2 . . 124.2(2) ?
N1 C14 C2 . . 115.7(2) ?
N1 C15 C16 . . 111.5(3) ?
N1 C15 H15A . . 109.3 ?
C16 C15 H15A . . 109.3 ?
N1 C15 H15B . . 109.3 ?
C16 C15 H15B . . 109.3 ?
H15A C15 H15B . . 108 ?
N2 C16 C17 . . 121.2(3) ?
N2 C16 C15 . . 117.5(3) ?
C17 C16 C15 . . 121.3(3) ?
C16 N2 C20 . . 117.6(3) ?
N2 C20 C19 . . 123.7(3) ?
N2 C20 H20 . . 118.2 ?
C19 C20 H20 . . 118.2 ?
C18 C19 C20 . . 118.6(3) ?
C18 C19 H19 . . 120.7 ?
C20 C19 H19 . . 120.7 ?
C19 C18 C17 . . 118.8(4) ?
C19 C18 H18 . . 120.6 ?
C17 C18 H18 . . 120.6 ?
C14 N1 C15 . . 124.6(3) ?
C14 N1 H1 . . 117.7 ?
C15 N1 H1 . . 117.7 ?
C18 C17 C16 . . 120.1(3) ?
C18 C17 H17 . . 119.9 ?
C16 C17 H17 . . 119.9 ?
C7 N3 C8 . . 122.0(3) ?
C7 N3 H3A . . 119 ?
C8 N3 H3A . . 119 ?
C9 N4 C13 . . 117.6(3) ?
C1 O1 Zn1 . . 130.85(16) ?
C14 O2 Zn1 . . 127.87(18) ?
Zn1 O4 H24 . . 121 ?
Zn1 O4 H23 . . 128 ?
H24 O4 H23 . . 96 ?
O1 Zn1 O1 . 2 175.44(11) y
O1 Zn1 O4 . 2 85.97(8) y
O1 Zn1 O4 2 2 97.42(8) ?
O1 Zn1 O4 . . 97.42(8) y
O1 Zn1 O4 2 . 85.97(8) ?
O4 Zn1 O4 2 . 84.55(12) y
O1 Zn1 O2 . . 84.29(7) y
O1 Zn1 O2 2 . 92.61(8) ?
O4 Zn1 O2 2 . 168.82(8) ?
O4 Zn1 O2 . . 91.26(8) y
O1 Zn1 O2 . 2 92.61(8) y
O1 Zn1 O2 2 2 84.29(7) ?
O4 Zn1 O2 2 2 91.26(8) ?
O4 Zn1 O2 . 2 168.82(8) y
O2 Zn1 O2 . 2 94.67(12) y

loop_
_geom_bond_atom_site_label_1
_geom_bond_atom_site_label_2
_geom_bond_site_symmetry_2
_geom_bond_distance
_geom_bond_publ_flag
C1 O1 . 1.307(3) ?
C1 C6 . 1.421(4) ?
C1 C2 . 1.434(4) ?
C2 C3 . 1.395(4) ?
C2 C14 . 1.486(4) ?
C3 C4 . 1.373(4) ?
C3 H3 . 0.93 ?
C4 C5 . 1.378(4) ?
C4 H4 . 0.93 ?
C5 C6 . 1.391(4) ?
C5 H5 . 0.93 ?
C6 C7 . 1.495(4) ?
C7 O3 . 1.240(3) ?
C7 N3 . 1.332(4) ?
C8 N3 . 1.442(4) ?
C8 C9 . 1.514(4) ?
C8 H8A . 0.97 ?
C8 H8B . 0.97 ?
C9 N4 . 1.332(4) ?
C9 C10 . 1.377(4) ?
C10 C11 . 1.382(4) ?
C10 H10 . 0.93 ?
C11 C12 . 1.368(5) ?
C11 H11 . 0.93 ?
C12 C13 . 1.374(5) ?
C12 H12 . 0.93 ?
C13 N4 . 1.338(4) ?
C13 H13 . 0.93 ?
C14 O2 . 1.248(3) ?
C14 N1 . 1.348(3) ?
C15 N1 . 1.455(4) ?
C15 C16 . 1.514(4) ?
C15 H15A . 0.97 ?
C15 H15B . 0.97 ?
C16 N2 . 1.336(4) ?
C16 C17 . 1.383(4) ?
N2 C20 . 1.344(4) ?
C20 C19 . 1.365(5) ?
C20 H20 . 0.93 ?
C19 C18 . 1.361(6) ?
C19 H19 . 0.93 ?
C18 C17 . 1.371(5) ?
C18 H18 . 0.93 ?
N1 H1 . 0.86 ?
C17 H17 . 0.93 ?
N3 H3A . 0.86 ?
O1 Zn1 . 1.9772(18) y
O2 Zn1 . 2.1572(19) y
O4 Zn1 . 2.149(2) y
O4 H24 . 0.85 ?
O4 H23 . 0.87 ?
Zn1 O1 2 1.9772(18) ?
Zn1 O4 2 2.149(2) ?
Zn1 O2 2 2.1572(19) ?

loop_
_geom_hbond_atom_site_label_D
_geom_hbond_atom_site_label_H
_geom_hbond_atom_site_label_A
_geom_hbond_site_symmetry_A
_geom_hbond_distance_DH
_geom_hbond_distance_HA
_geom_hbond_distance_DA
_geom_hbond_angle_DHA
_geom_hbond_publ_flag
N3 H3A O1 . 0.86 1.93 2.623(3) 136 y
N1 H1 N4 3 0.86 2.20 3.007(4) 155 y
O4 H24 O3 5 0.85 1.87 2.712(3) 174 y
O4 H23 N2 4_545 0.87 2.03 2.879(3) 163 y

loop_
_geom_torsion_atom_site_label_1
_geom_torsion_atom_site_label_2
_geom_torsion_atom_site_label_3
_geom_torsion_atom_site_label_4
_geom_torsion_site_symmetry_4
_geom_torsion
O1 C1 C2 C3 . 179.9(2)
C6 C1 C2 C3 . -2.4(4)
O1 C1 C2 C14 . -1.7(4)
C6 C1 C2 C14 . 176.1(2)
C1 C2 C3 C4 . 1.4(4)
C14 C2 C3 C4 . -177.1(3)
C2 C3 C4 C5 . 0.5(5)
C3 C4 C5 C6 . -1.3(5)
C4 C5 C6 C1 . 0.2(4)
C4 C5 C6 C7 . -178.5(3)
O1 C1 C6 C5 . 179.4(2)
C2 C1 C6 C5 . 1.6(4)
O1 C1 C6 C7 . -1.9(4)
C2 C1 C6 C7 . -179.8(2)
C5 C6 C7 O3 . -10.8(4)
C1 C6 C7 O3 . 170.5(3)
C5 C6 C7 N3 . 170.3(2)
C1 C6 C7 N3 . -8.4(4)
N3 C8 C9 N4 . -176.5(3)
N3 C8 C9 C10 . 3.5(5)
N4 C9 C10 C11 . -0.3(5)
C8 C9 C10 C11 . 179.7(3)
C9 C10 C11 C12 . -1.4(5)
C10 C11 C12 C13 . 1.9(5)
C11 C12 C13 N4 . -0.8(6)
C3 C2 C14 O2 . -159.3(3)
C1 C2 C14 O2 . 22.2(4)
C3 C2 C14 N1 . 20.6(4)
C1 C2 C14 N1 . -157.9(2)
N1 C15 C16 N2 . -127.8(3)
N1 C15 C16 C17 . 51.7(4)
C17 C16 N2 C20 . 0.0(5)
C15 C16 N2 C20 . 179.5(3)
C16 N2 C20 C19 . -1.0(5)
N2 C20 C19 C18 . 1.0(6)
C20 C19 C18 C17 . 0.0(6)
O2 C14 N1 C15 . 2.9(4)
C2 C14 N1 C15 . -177.0(3)
C16 C15 N1 C14 . -127.1(3)
C19 C18 C17 C16 . -1.0(6)
N2 C16 C17 C18 . 1.0(5)
C15 C16 C17 C18 . -178.5(3)
O3 C7 N3 C8 . 6.7(4)
C6 C7 N3 C8 . -174.4(2)
C9 C8 N3 C7 . -83.3(4)
C10 C9 N4 C13 . 1.4(5)
C8 C9 N4 C13 . -178.6(3)
C12 C13 N4 C9 . -0.8(6)
C6 C1 O1 Zn1 . 151.87(19)
C2 C1 O1 Zn1 . -30.4(4)
N1 C14 O2 Zn1 . 168.55(19)
C2 C14 O2 Zn1 . -11.5(4)
C1 O1 Zn1 O4 2 -143.2(2)
C1 O1 Zn1 O4 . -59.2(2)
C1 O1 Zn1 O2 . 31.3(2)
C1 O1 Zn1 O2 2 125.8(2)
C14 O2 Zn1 O1 . -9.8(2)
C14 O2 Zn1 O1 2 173.6(2)
C14 O2 Zn1 O4 2 19.8(6)
C14 O2 Zn1 O4 . 87.6(2)
C14 O2 Zn1 O2 2 -101.9(2)
